data_7134753
loop_
_publ_author_name
'Goel, Komal'
'Shree V, Divya'
'Satyanarayana, Gedu'

_publ_section_title
;
 Acid-triggered cascade cyclization pathways of enynes: A rapid access to
 fused polycyclic products.
;
_journal_issue 61
_journal_name_full 'Chemical communications (Cambridge, England)'
_journal_page_first 11457
_journal_page_last 11460
_journal_paper_doi 10.1039/d5cc02143j
_journal_volume 61
_journal_year 2025
_chemical_formula_moiety 'C23 H16 O3'
_chemical_formula_sum 'C23 H16 O3'
_chemical_formula_weight 340.36
_space_group_crystal_system monoclinic
_space_group_IT_number 14
_space_group_name_Hall '-P 2ybc'
_space_group_name_H-M_alt 'P 1 21/c 1'
_atom_sites_solution_hydrogens geom
_atom_sites_solution_primary dual
_audit_creation_date 2024-07-30
_audit_creation_method
;
Olex2 1.5-alpha
(compiled 2024.02.16 svn.r378c4104 for OlexSys, GUI svn.r6928)
;
_audit_update_record
;
2025-01-03 deposited with the CCDC.	2025-06-18 downloaded from the CCDC.
;
_cell_angle_alpha 90
_cell_angle_beta 105.538(10)
_cell_angle_gamma 90
_cell_formula_units_Z 4
_cell_length_a 7.961(2)
_cell_length_b 15.645(5)
_cell_length_c 13.670(4)
_cell_measurement_reflns_used 8386
_cell_measurement_temperature 298
_cell_measurement_theta_max 27.071
_cell_measurement_theta_min 2.604
_cell_volume 1640.4(8)
_computing_cell_refinement 'SAINT V8.40B (?, 2016)'
_computing_data_reduction 'SAINT V8.40B (?, 2016)'
_computing_molecular_graphics 'Olex2 1.5-alpha (Dolomanov et al., 2009)'
_computing_publication_material 'Olex2 1.5-alpha (Dolomanov et al., 2009)'
_computing_structure_refinement 'XL  (Sheldrick, 2008)'
_computing_structure_solution 'SHELXT 2018/2 (Sheldrick, 2018)'
_diffrn_ambient_temperature 298
_diffrn_measured_fraction_theta_full 0.998
_diffrn_measured_fraction_theta_max 0.992
_diffrn_measurement_device_type 'Bruker APEX-IV Photon II'
_diffrn_radiation_type MoK\a
_diffrn_radiation_wavelength 0.71073
_diffrn_reflns_av_R_equivalents 0.0525
_diffrn_reflns_av_unetI/netI 0.0303
_diffrn_reflns_Laue_measured_fraction_full 0.998
_diffrn_reflns_Laue_measured_fraction_max 0.992
_diffrn_reflns_limit_h_max 9
_diffrn_reflns_limit_h_min -10
_diffrn_reflns_limit_k_max 20
_diffrn_reflns_limit_k_min -20
_diffrn_reflns_limit_l_max 17
_diffrn_reflns_limit_l_min -17
_diffrn_reflns_number 26379
_diffrn_reflns_point_group_measured_fraction_full 0.998
_diffrn_reflns_point_group_measured_fraction_max 0.992
_diffrn_reflns_theta_full 25.242
_diffrn_reflns_theta_max 27.193
_diffrn_reflns_theta_min 2.604
_diffrn_source_current 1.4
_diffrn_source_power 0.07
_diffrn_source_voltage 50.0
_exptl_absorpt_coefficient_mu 0.091
_exptl_absorpt_correction_T_max 0.7455
_exptl_absorpt_correction_T_min 0.5814
_exptl_absorpt_correction_type multi-scan
_exptl_absorpt_process_details
;
SADABS-2016/2 (Bruker,2016/2) was used for absorption correction.
wR2(int) was 0.0868 before and 0.0675 after correction.
The Ratio of minimum to maximum transmission is 0.7799.
The \l/2 correction factor is Not present.
;
_exptl_crystal_colour 'metallic brownish yellow'
_exptl_crystal_colour_lustre metallic
_exptl_crystal_colour_modifier brownish
_exptl_crystal_colour_primary yellow
_exptl_crystal_density_diffrn 1.378
_exptl_crystal_description block
_exptl_crystal_F_000 712
_exptl_crystal_size_max 0.28
_exptl_crystal_size_mid 0.25
_exptl_crystal_size_min 0.19
_refine_diff_density_max 0.218
_refine_diff_density_min -0.160
_refine_diff_density_rms 0.035
_refine_ls_extinction_method none
_refine_ls_goodness_of_fit_ref 1.038
_refine_ls_hydrogen_treatment constr
_refine_ls_matrix_type full
_refine_ls_number_parameters 237
_refine_ls_number_reflns 3626
_refine_ls_number_restraints 0
_refine_ls_restrained_S_all 1.038
_refine_ls_R_factor_all 0.0574
_refine_ls_R_factor_gt 0.0433
_refine_ls_shift/su_max 0.000
_refine_ls_shift/su_mean 0.000
_refine_ls_structure_factor_coef Fsqd
_refine_ls_weighting_details 'w=1/[\s^2^(Fo^2^)+(0.0647P)^2^+0.2911P] where P=(Fo^2^+2Fc^2^)/3'
_refine_ls_weighting_scheme calc
_refine_ls_wR_factor_gt 0.1183
_refine_ls_wR_factor_ref 0.1290
_reflns_Friedel_coverage 0.000
_reflns_number_gt 2785
_reflns_number_total 3626
_reflns_threshold_expression 'I > 2\s(I)'
_cod_data_source_file d5cc02143j2.cif
_cod_data_source_block mo_gs_kg_3_61
_cod_depositor_comments 'Adding full bibliography for 7134750--7134753.cif.'
_cod_original_cell_volume 1640.3(8)
_cod_database_code 7134753
_shelx_shelxl_version_number 2019/1
_shelx_space_group_comment
;
The symmetry employed for this shelxl refinement is uniquely defined
by the following loop, which should always be used as a source of
symmetry information in preference to the above space-group names.
They are only intended as comments.
;
_shelx_estimated_absorpt_t_max 0.983
_shelx_estimated_absorpt_t_min 0.975
_olex2_refinement_description
;
1. Fixed Uiso
 At 1.2 times of:
  All C(H) groups
 At 1.5 times of:
  All C(H,H,H) groups
2.a Aromatic/amide H refined with riding coordinates:
 C3(H3), C5(H5), C9(H9), C12(H12), C13(H13), C15(H15), C16(H16), C21(H21),
 C22(H22), C23(H23)
2.b Idealised Me refined as rotating group:
 C1(H1A,H1B,H1C), C11(H11A,H11B,H11C)
;
_olex2_exptl_crystal_mounting_method 'Nylon loop used'
_olex2_submission_special_instructions 'No special instructions were received'

loop_
_space_group_symop_operation_xyz
'x, y, z'
'-x, y+1/2, -z+1/2'
'-x, -y, -z'
'x, -y-1/2, z-1/2'

loop_
_atom_site_label
_atom_site_type_symbol
_atom_site_fract_x
_atom_site_fract_y
_atom_site_fract_z
_atom_site_U_iso_or_equiv
_atom_site_adp_type
_atom_site_occupancy
_atom_site_site_symmetry_order
_atom_site_calc_flag
_atom_site_refinement_flags_posn
_atom_site_refinement_flags_adp
_atom_site_refinement_flags_occupancy
_atom_site_disorder_assembly
_atom_site_disorder_group
O1 O 0.28407(13) 0.11939(6) 0.59152(9) 0.0557(3) Uani 1 1 d . . . . .
O2 O 0.28097(13) 0.83706(6) 0.57003(8) 0.0499(3) Uani 1 1 d . . . . .
O3 O 0.87098(14) 0.69375(7) 0.68676(11) 0.0692(4) Uani 1 1 d . . . . .
C1 C 0.1045(2) 0.13433(10) 0.54425(15) 0.0653(5) Uani 1 1 d . . . . .
H1A H 0.092581 0.164476 0.481589 0.098 Uiso 1 1 calc R U . . .
H1B H 0.055389 0.167947 0.588479 0.098 Uiso 1 1 calc R U . . .
H1C H 0.044244 0.080667 0.530756 0.098 Uiso 1 1 calc R U . . .
C2 C 0.39029(18) 0.18937(8) 0.61319(10) 0.0376(3) Uani 1 1 d . . . . .
C3 C 0.33591(17) 0.27297(8) 0.59994(10) 0.0365(3) Uani 1 1 d . . . . .
H3 H 0.217931 0.285445 0.575003 0.044 Uiso 1 1 calc R U . . .
C4 C 0.45919(16) 0.34005(7) 0.62421(9) 0.0315(3) Uani 1 1 d . . . . .
C5 C 0.40349(15) 0.42691(7) 0.60874(9) 0.0320(3) Uani 1 1 d . . . . .
H5 H 0.284960 0.437971 0.583515 0.038 Uiso 1 1 calc R U . . .
C6 C 0.51622(15) 0.49472(7) 0.62927(8) 0.0293(3) Uani 1 1 d . . . . .
C7 C 0.45691(15) 0.58413(7) 0.61333(8) 0.0301(3) Uani 1 1 d . . . . .
C8 C 0.57637(16) 0.65179(7) 0.63396(9) 0.0328(3) Uani 1 1 d . . . . .
C9 C 0.52268(17) 0.73709(8) 0.61973(9) 0.0360(3) Uani 1 1 d . . . . .
H9 H 0.605045 0.780710 0.633424 0.043 Uiso 1 1 calc R U . . .
C10 C 0.34856(18) 0.75648(8) 0.58556(10) 0.0371(3) Uani 1 1 d . . . . .
C11 C 0.3989(2) 0.90706(9) 0.59199(13) 0.0540(4) Uani 1 1 d . . . . .
H11A H 0.479450 0.903085 0.550986 0.081 Uiso 1 1 calc R U . . .
H11B H 0.461964 0.905723 0.662474 0.081 Uiso 1 1 calc R U . . .
H11C H 0.335013 0.959667 0.577353 0.081 Uiso 1 1 calc R U . . .
C12 C 0.56764(18) 0.17071(8) 0.65214(10) 0.0389(3) Uani 1 1 d . . . . .
H12 H 0.603795 0.114070 0.661690 0.047 Uiso 1 1 calc R U . . .
C13 C 0.68805(17) 0.23476(8) 0.67625(10) 0.0368(3) Uani 1 1 d . . . . .
H13 H 0.805284 0.221058 0.702009 0.044 Uiso 1 1 calc R U . . .
C14 C 0.63784(16) 0.32153(7) 0.66278(9) 0.0319(3) Uani 1 1 d . . . . .
C15 C 0.22698(18) 0.68995(8) 0.56458(10) 0.0411(3) Uani 1 1 d . . . . .
H15 H 0.108777 0.702615 0.541685 0.049 Uiso 1 1 calc R U . . .
C16 C 0.27966(16) 0.60608(8) 0.57731(10) 0.0368(3) Uani 1 1 d . . . . .
H16 H 0.196390 0.562923 0.561784 0.044 Uiso 1 1 calc R U . . .
C17 C 0.76486(17) 0.63501(8) 0.67128(11) 0.0406(3) Uani 1 1 d . . . . .
C18 C 0.82188(16) 0.54524(8) 0.68902(10) 0.0372(3) Uani 1 1 d . . . . .
C19 C 0.69980(15) 0.47742(7) 0.66803(9) 0.0308(3) Uani 1 1 d . . . . .
C20 C 0.76085(16) 0.39176(8) 0.68585(9) 0.0332(3) Uani 1 1 d . . . . .
C21 C 0.94098(18) 0.37808(9) 0.72571(11) 0.0456(3) Uani 1 1 d . . . . .
H21 H 0.982407 0.322522 0.738867 0.055 Uiso 1 1 calc R U . . .
C22 C 1.05676(19) 0.44482(10) 0.74559(13) 0.0549(4) Uani 1 1 d . . . . .
H22 H 1.175248 0.434011 0.771555 0.066 Uiso 1 1 calc R U . . .
C23 C 0.99832(18) 0.52849(9) 0.72721(12) 0.0496(4) Uani 1 1 d . . . . .
H23 H 1.077797 0.573377 0.740566 0.060 Uiso 1 1 calc R U . . .

loop_
_atom_site_aniso_label
_atom_site_aniso_U_11
_atom_site_aniso_U_22
_atom_site_aniso_U_33
_atom_site_aniso_U_23
_atom_site_aniso_U_13
_atom_site_aniso_U_12
O1 0.0475(6) 0.0243(5) 0.0847(8) 0.0023(5) -0.0007(5) -0.0038(4)
O2 0.0523(6) 0.0237(5) 0.0679(7) 0.0006(4) 0.0062(5) 0.0066(4)
O3 0.0394(6) 0.0336(6) 0.1277(11) -0.0035(6) 0.0104(6) -0.0101(4)
C1 0.0491(9) 0.0354(8) 0.0976(13) -0.0015(8) -0.0043(9) -0.0085(7)
C2 0.0433(7) 0.0243(6) 0.0423(7) 0.0017(5) 0.0064(6) -0.0021(5)
C3 0.0351(6) 0.0274(6) 0.0434(7) 0.0031(5) 0.0045(5) 0.0013(5)
C4 0.0350(6) 0.0251(6) 0.0334(6) 0.0017(5) 0.0074(5) 0.0006(5)
C5 0.0296(6) 0.0264(6) 0.0375(6) 0.0017(5) 0.0045(5) 0.0021(5)
C6 0.0310(6) 0.0263(6) 0.0302(6) 0.0007(4) 0.0075(5) 0.0012(5)
C7 0.0342(6) 0.0248(6) 0.0310(6) -0.0004(4) 0.0081(5) 0.0007(5)
C8 0.0362(7) 0.0261(6) 0.0369(6) -0.0009(5) 0.0111(5) -0.0012(5)
C9 0.0420(7) 0.0242(6) 0.0423(7) -0.0022(5) 0.0120(6) -0.0032(5)
C10 0.0471(7) 0.0243(6) 0.0390(6) 0.0005(5) 0.0097(6) 0.0041(5)
C11 0.0705(10) 0.0242(7) 0.0658(10) -0.0023(6) 0.0157(8) 0.0006(7)
C12 0.0464(8) 0.0238(6) 0.0451(7) 0.0040(5) 0.0100(6) 0.0065(5)
C13 0.0364(7) 0.0298(6) 0.0431(7) 0.0031(5) 0.0085(5) 0.0064(5)
C14 0.0348(6) 0.0275(6) 0.0331(6) 0.0024(5) 0.0088(5) 0.0035(5)
C15 0.0360(7) 0.0305(7) 0.0510(8) 0.0008(5) 0.0016(6) 0.0049(5)
C16 0.0346(7) 0.0264(6) 0.0453(7) -0.0006(5) 0.0037(5) -0.0013(5)
C17 0.0350(7) 0.0297(6) 0.0570(8) -0.0036(6) 0.0120(6) -0.0058(5)
C18 0.0308(6) 0.0324(7) 0.0486(7) -0.0017(5) 0.0111(5) -0.0013(5)
C19 0.0304(6) 0.0291(6) 0.0334(6) 0.0002(5) 0.0097(5) 0.0004(5)
C20 0.0315(6) 0.0309(6) 0.0374(6) 0.0017(5) 0.0096(5) 0.0033(5)
C21 0.0346(7) 0.0351(7) 0.0648(9) 0.0044(6) 0.0094(6) 0.0069(6)
C22 0.0286(7) 0.0472(9) 0.0844(11) 0.0016(8) 0.0073(7) 0.0047(6)
C23 0.0306(7) 0.0389(8) 0.0779(10) -0.0036(7) 0.0121(7) -0.0046(6)

loop_
_atom_type_symbol
_atom_type_description
_atom_type_scat_dispersion_real
_atom_type_scat_dispersion_imag
_atom_type_scat_source
C C 0.0033 0.0016 'International Tables Vol C Tables 4.2.6.8 and 6.1.1.4'
H H 0.0000 0.0000 'International Tables Vol C Tables 4.2.6.8 and 6.1.1.4'
O O 0.0106 0.0060 'International Tables Vol C Tables 4.2.6.8 and 6.1.1.4'

loop_
_geom_angle_atom_site_label_1
_geom_angle_atom_site_label_2
_geom_angle_atom_site_label_3
_geom_angle
_geom_angle_site_symmetry_1
_geom_angle_site_symmetry_3
_geom_angle_publ_flag
C2 O1 C1 117.09(11) . . ?
C10 O2 C11 117.92(12) . . ?
O1 C1 H1A 109.5 . . ?
O1 C1 H1B 109.5 . . ?
O1 C1 H1C 109.5 . . ?
H1A C1 H1B 109.5 . . ?
H1A C1 H1C 109.5 . . ?
H1B C1 H1C 109.5 . . ?
O1 C2 C3 125.39(12) . . ?
O1 C2 C12 114.70(11) . . ?
C3 C2 C12 119.91(12) . . ?
C2 C3 H3 120.0 . . ?
C2 C3 C4 120.07(12) . . ?
C4 C3 H3 120.0 . . ?
C3 C4 C5 120.21(11) . . ?
C14 C4 C3 120.20(11) . . ?
C14 C4 C5 119.59(11) . . ?
C4 C5 H5 118.4 . . ?
C6 C5 C4 123.14(11) . . ?
C6 C5 H5 118.4 . . ?
C5 C6 C7 122.59(11) . . ?
C5 C6 C19 118.33(11) . . ?
C19 C6 C7 119.08(10) . . ?
C8 C7 C6 120.95(11) . . ?
C8 C7 C16 116.71(11) . . ?
C16 C7 C6 122.34(11) . . ?
C7 C8 C17 120.58(11) . . ?
C9 C8 C7 121.83(12) . . ?
C9 C8 C17 117.58(11) . . ?
C8 C9 H9 120.0 . . ?
C10 C9 C8 120.08(12) . . ?
C10 C9 H9 120.0 . . ?
O2 C10 C9 125.25(12) . . ?
O2 C10 C15 115.69(12) . . ?
C9 C10 C15 119.06(12) . . ?
O2 C11 H11A 109.5 . . ?
O2 C11 H11B 109.5 . . ?
O2 C11 H11C 109.5 . . ?
H11A C11 H11B 109.5 . . ?
H11A C11 H11C 109.5 . . ?
H11B C11 H11C 109.5 . . ?
C2 C12 H12 119.7 . . ?
C13 C12 C2 120.68(11) . . ?
C13 C12 H12 119.7 . . ?
C12 C13 H13 119.4 . . ?
C12 C13 C14 121.21(12) . . ?
C14 C13 H13 119.4 . . ?
C4 C14 C13 117.93(11) . . ?
C4 C14 C20 118.77(11) . . ?
C13 C14 C20 123.29(11) . . ?
C10 C15 H15 119.5 . . ?
C16 C15 C10 120.93(12) . . ?
C16 C15 H15 119.5 . . ?
C7 C16 H16 119.3 . . ?
C15 C16 C7 121.38(12) . . ?
C15 C16 H16 119.3 . . ?
O3 C17 C8 121.08(12) . . ?
O3 C17 C18 121.12(13) . . ?
C8 C17 C18 117.80(11) . . ?
C19 C18 C17 121.05(11) . . ?
C23 C18 C17 118.54(12) . . ?
C23 C18 C19 120.41(12) . . ?
C18 C19 C6 120.51(11) . . ?
C18 C19 C20 119.11(11) . . ?
C20 C19 C6 120.38(11) . . ?
C19 C20 C14 119.77(11) . . ?
C21 C20 C14 121.88(11) . . ?
C21 C20 C19 118.35(11) . . ?
C20 C21 H21 119.3 . . ?
C22 C21 C20 121.48(13) . . ?
C22 C21 H21 119.3 . . ?
C21 C22 H22 119.8 . . ?
C21 C22 C23 120.46(13) . . ?
C23 C22 H22 119.8 . . ?
C18 C23 C22 120.17(13) . . ?
C18 C23 H23 119.9 . . ?
C22 C23 H23 119.9 . . ?

loop_
_geom_bond_atom_site_label_1
_geom_bond_atom_site_label_2
_geom_bond_distance
_geom_bond_site_symmetry_2
_geom_bond_publ_flag
O1 C1 1.4216(19) . ?
O1 C2 1.3665(16) . ?
O2 C10 1.3647(15) . ?
O2 C11 1.4214(18) . ?
O3 C17 1.2276(16) . ?
C1 H1A 0.9600 . ?
C1 H1B 0.9600 . ?
C1 H1C 0.9600 . ?
C2 C3 1.3744(17) . ?
C2 C12 1.3997(19) . ?
C3 H3 0.9300 . ?
C3 C4 1.4142(17) . ?
C4 C5 1.4276(17) . ?
C4 C14 1.4081(18) . ?
C5 H5 0.9300 . ?
C5 C6 1.3691(17) . ?
C6 C7 1.4738(17) . ?
C6 C19 1.4404(17) . ?
C7 C8 1.4002(17) . ?
C7 C16 1.4068(17) . ?
C8 C9 1.3989(17) . ?
C8 C17 1.4733(19) . ?
C9 H9 0.9300 . ?
C9 C10 1.3729(19) . ?
C10 C15 1.3978(19) . ?
C11 H11A 0.9600 . ?
C11 H11B 0.9600 . ?
C11 H11C 0.9600 . ?
C12 H12 0.9300 . ?
C12 C13 1.3647(19) . ?
C13 H13 0.9300 . ?
C13 C14 1.4132(17) . ?
C14 C20 1.4491(17) . ?
C15 H15 0.9300 . ?
C15 C16 1.3744(18) . ?
C16 H16 0.9300 . ?
C17 C18 1.4760(18) . ?
C18 C19 1.4153(17) . ?
C18 C23 1.3860(19) . ?
C19 C20 1.4242(17) . ?
C20 C21 1.4073(18) . ?
C21 H21 0.9300 . ?
C21 C22 1.371(2) . ?
C22 H22 0.9300 . ?
C22 C23 1.389(2) . ?
C23 H23 0.9300 . ?

loop_
_geom_torsion_atom_site_label_1
_geom_torsion_atom_site_label_2
_geom_torsion_atom_site_label_3
_geom_torsion_atom_site_label_4
_geom_torsion
_geom_torsion_site_symmetry_1
_geom_torsion_site_symmetry_2
_geom_torsion_site_symmetry_3
_geom_torsion_site_symmetry_4
_geom_torsion_publ_flag
O1 C2 C3 C4 -179.27(12) . . . . ?
O1 C2 C12 C13 179.49(12) . . . . ?
O2 C10 C15 C16 179.95(12) . . . . ?
O3 C17 C18 C19 -177.93(14) . . . . ?
O3 C17 C18 C23 2.3(2) . . . . ?
C1 O1 C2 C3 5.1(2) . . . . ?
C1 O1 C2 C12 -175.13(14) . . . . ?
C2 C3 C4 C5 178.82(11) . . . . ?
C2 C3 C4 C14 -0.53(19) . . . . ?
C2 C12 C13 C14 0.0(2) . . . . ?
C3 C2 C12 C13 -0.7(2) . . . . ?
C3 C4 C5 C6 -179.04(11) . . . . ?
C3 C4 C14 C13 -0.13(18) . . . . ?
C3 C4 C14 C20 179.36(11) . . . . ?
C4 C5 C6 C7 -179.76(10) . . . . ?
C4 C5 C6 C19 0.19(18) . . . . ?
C4 C14 C20 C19 -0.81(17) . . . . ?
C4 C14 C20 C21 179.23(12) . . . . ?
C5 C4 C14 C13 -179.48(11) . . . . ?
C5 C4 C14 C20 0.01(17) . . . . ?
C5 C6 C7 C8 -179.16(11) . . . . ?
C5 C6 C7 C16 1.01(18) . . . . ?
C5 C6 C19 C18 179.06(11) . . . . ?
C5 C6 C19 C20 -1.01(17) . . . . ?
C6 C7 C8 C9 -179.74(10) . . . . ?
C6 C7 C8 C17 0.58(18) . . . . ?
C6 C7 C16 C15 178.91(11) . . . . ?
C6 C19 C20 C14 1.32(17) . . . . ?
C6 C19 C20 C21 -178.72(11) . . . . ?
C7 C6 C19 C18 -0.99(17) . . . . ?
C7 C6 C19 C20 178.94(10) . . . . ?
C7 C8 C9 C10 0.63(19) . . . . ?
C7 C8 C17 O3 177.84(13) . . . . ?
C7 C8 C17 C18 -1.90(19) . . . . ?
C8 C7 C16 C15 -0.93(18) . . . . ?
C8 C9 C10 O2 179.21(11) . . . . ?
C8 C9 C10 C15 -0.55(19) . . . . ?
C8 C17 C18 C19 1.81(19) . . . . ?
C8 C17 C18 C23 -177.97(13) . . . . ?
C9 C8 C17 O3 -1.9(2) . . . . ?
C9 C8 C17 C18 178.41(11) . . . . ?
C9 C10 C15 C16 -0.3(2) . . . . ?
C10 C15 C16 C7 1.0(2) . . . . ?
C11 O2 C10 C9 -0.9(2) . . . . ?
C11 O2 C10 C15 178.89(12) . . . . ?
C12 C2 C3 C4 0.94(19) . . . . ?
C12 C13 C14 C4 0.38(18) . . . . ?
C12 C13 C14 C20 -179.09(11) . . . . ?
C13 C14 C20 C19 178.65(11) . . . . ?
C13 C14 C20 C21 -1.30(19) . . . . ?
C14 C4 C5 C6 0.30(18) . . . . ?
C14 C20 C21 C22 178.80(13) . . . . ?
C16 C7 C8 C9 0.11(18) . . . . ?
C16 C7 C8 C17 -179.58(11) . . . . ?
C17 C8 C9 C10 -179.67(12) . . . . ?
C17 C18 C19 C6 -0.38(19) . . . . ?
C17 C18 C19 C20 179.69(11) . . . . ?
C17 C18 C23 C22 179.53(14) . . . . ?
C18 C19 C20 C14 -178.74(11) . . . . ?
C18 C19 C20 C21 1.21(18) . . . . ?
C19 C6 C7 C8 0.89(16) . . . . ?
C19 C6 C7 C16 -178.94(11) . . . . ?
C19 C18 C23 C22 -0.3(2) . . . . ?
C19 C20 C21 C22 -1.2(2) . . . . ?
C20 C21 C22 C23 0.4(2) . . . . ?
C21 C22 C23 C18 0.3(2) . . . . ?
C23 C18 C19 C6 179.40(12) . . . . ?
C23 C18 C19 C20 -0.53(19) . . . . ?
